data_7200436
loop_
_publ_author_name
'Harada, Jun'
'Harakawa, Mayuko'
'Ogawa, Keiichiro'

_publ_section_title
;
 Crystalline-state conformational change of \b-nitrostyrenes and its
 freezing at low temperature
;
_journal_issue 4
_journal_name_full CrystEngComm
_journal_page_first 638
_journal_paper_doi 10.1039/b815869j
_journal_volume 11
_journal_year 2009
_chemical_formula_sum 'C10 H12 N2 O2'
_chemical_formula_weight 192.22
_chemical_melting_point 453.15
_chemical_name_common 4-Dimethylamino-beta-nitrostyrene
_chemical_name_systematic
;
4-Dimethylamino-\b-nitrostyrene
;
_space_group_IT_number 61
_symmetry_cell_setting orthorhombic
_symmetry_space_group_name_Hall '-P 2ac 2ab'
_symmetry_space_group_name_H-M 'P b c a'
_atom_sites_solution_hydrogens geom
_atom_sites_solution_primary direct
_atom_sites_solution_secondary difmap
_audit_creation_method SHELXL-97
_cell_angle_alpha 90.00
_cell_angle_beta 90.00
_cell_angle_gamma 90.00
_cell_formula_units_Z 8
_cell_length_a 10.3129(6)
_cell_length_b 7.4611(5)
_cell_length_c 25.3216(16)
_cell_measurement_reflns_used 7072
_cell_measurement_temperature 300
_cell_measurement_theta_max 29.9
_cell_measurement_theta_min 2.4
_cell_volume 1948.4(2)
_computing_cell_refinement 'SAINT (Bruker, 1998)'
_computing_data_collection 'SMART (Bruker, 1998)'
_computing_data_reduction SAINT
_computing_molecular_graphics 'SHELXTL (Sheldrick, 2008)'
_computing_publication_material SHELXTL
_computing_structure_refinement 'SHELXL-97 (Sheldrick, 2008)'
_computing_structure_solution 'SHELXS-97 (Sheldrick, 2008)'
_diffrn_ambient_temperature 300
_diffrn_detector_area_resol_mean 8.192
_diffrn_measured_fraction_theta_full 0.999
_diffrn_measured_fraction_theta_max 0.999
_diffrn_measurement_device_type 'Bruker SMART 1000 CCD diffractometer'
_diffrn_measurement_method \w_scan
_diffrn_radiation_monochromator graphite
_diffrn_radiation_source 'fine-focus sealed tube'
_diffrn_radiation_type MoK\a
_diffrn_radiation_wavelength 0.71073
_diffrn_reflns_av_R_equivalents 0.0275
_diffrn_reflns_av_sigmaI/netI 0.0140
_diffrn_reflns_limit_h_max 14
_diffrn_reflns_limit_h_min -14
_diffrn_reflns_limit_k_max 10
_diffrn_reflns_limit_k_min -10
_diffrn_reflns_limit_l_max 35
_diffrn_reflns_limit_l_min -35
_diffrn_reflns_number 28459
_diffrn_reflns_theta_full 30.05
_diffrn_reflns_theta_max 30.05
_diffrn_reflns_theta_min 2.55
_diffrn_standards_decay_% 0
_exptl_absorpt_coefficient_mu 0.093
_exptl_absorpt_correction_T_max 0.9816
_exptl_absorpt_correction_T_min 0.9637
_exptl_absorpt_correction_type multi-scan
_exptl_absorpt_process_details 'SADABS (Sheldrick, 2002)'
_exptl_crystal_colour red
_exptl_crystal_density_diffrn 1.311
_exptl_crystal_density_method 'not measured'
_exptl_crystal_description block
_exptl_crystal_F_000 816
_exptl_crystal_size_max 0.40
_exptl_crystal_size_mid 0.36
_exptl_crystal_size_min 0.20
_refine_diff_density_max 0.166
_refine_diff_density_min -0.162
_refine_diff_density_rms 0.031
_refine_ls_extinction_coef 0.0051(10)
_refine_ls_extinction_expression Fc^*^=kFc[1+0.001xFc^2^\l^3^/sin(2\q)]^-1/4^
_refine_ls_extinction_method SHELXL
_refine_ls_goodness_of_fit_ref 1.046
_refine_ls_hydrogen_treatment constr
_refine_ls_matrix_type full
_refine_ls_number_parameters 176
_refine_ls_number_reflns 2847
_refine_ls_number_restraints 15
_refine_ls_restrained_S_all 1.048
_refine_ls_R_factor_all 0.0790
_refine_ls_R_factor_gt 0.0505
_refine_ls_shift/su_max 0.000
_refine_ls_shift/su_mean 0.000
_refine_ls_structure_factor_coef Fsqd
_refine_ls_weighting_details 'calc w=1/[\s^2^(Fo^2^)+(0.0532P)^2^+0.5447P] where P=(Fo^2^+2Fc^2^)/3'
_refine_ls_weighting_scheme calc
_refine_ls_wR_factor_gt 0.1294
_refine_ls_wR_factor_ref 0.1556
_reflns_number_gt 1910
_reflns_number_total 2847
_reflns_threshold_expression >2sigma(I)
_cod_data_source_file b815869j.txt
_cod_data_source_block nme2300k
_cod_depositor_comments
;
The following automatic conversions were performed:

'_chemical_melting_point' value '180_C' was changed to '453.15' - it
was converted from degrees Celsius(C) to Kelvins(K).

Automatic conversion script
Id: cif_fix_values 1646 2011-03-28 12:23:43Z adriana 
;
_cod_original_sg_symbol_H-M P_b_c_a
_cod_database_code 7200436

loop_
_symmetry_equiv_pos_as_xyz
'x, y, z'
'-x+1/2, -y, z+1/2'
'-x, y+1/2, -z+1/2'
'x+1/2, -y+1/2, -z'
'-x, -y, -z'
'x-1/2, y, -z-1/2'
'x, -y-1/2, z-1/2'
'-x-1/2, y-1/2, z'

loop_
_atom_site_label
_atom_site_type_symbol
_atom_site_fract_x
_atom_site_fract_y
_atom_site_fract_z
_atom_site_U_iso_or_equiv
_atom_site_adp_type
_atom_site_occupancy
_atom_site_symmetry_multiplicity
_atom_site_calc_flag
_atom_site_refinement_flags
_atom_site_disorder_assembly
_atom_site_disorder_group
N1A N 0.3740(4) 0.1234(6) 0.36397(10) 0.0694(9) Uani 0.72 1 d PD A 1
N2A N 0.3956(8) 0.2261(11) 0.67705(17) 0.064(2) Uani 0.72 1 d PD A 1
O1A O 0.4587(7) 0.2175(11) 0.3450(3) 0.1043(16) Uani 0.72 1 d PD A 1
O2A O 0.3026(3) 0.0378(5) 0.33524(11) 0.1070(11) Uani 0.72 1 d PD A 1
C1A C 0.4176(2) 0.1998(3) 0.51041(7) 0.0428(4) Uani 0.72 1 d PD A 1
C2A C 0.5031(3) 0.2998(4) 0.54105(9) 0.0488(6) Uani 0.72 1 d P A 1
H2A H 0.5676 0.3654 0.5241 0.059 Uiso 0.72 1 calc PR A 1
C3A C 0.4964(3) 0.3057(4) 0.59495(11) 0.0452(11) Uani 0.72 1 d P A 1
H3A H 0.5566 0.3740 0.6134 0.054 Uiso 0.72 1 calc PR A 1
C4A C 0.4012(5) 0.2116(8) 0.62316(13) 0.0528(19) Uani 0.72 1 d PD A 1
C5A C 0.3157(3) 0.1061(4) 0.59215(13) 0.0506(6) Uani 0.72 1 d P A 1
H5A H 0.2520 0.0385 0.6089 0.061 Uiso 0.72 1 calc PR A 1
C6A C 0.3243(2) 0.1012(3) 0.53840(10) 0.0473(5) Uani 0.72 1 d P A 1
H6A H 0.2663 0.0299 0.5197 0.057 Uiso 0.72 1 calc PR A 1
C7A C 0.4269(2) 0.1989(3) 0.45397(8) 0.0485(4) Uani 0.72 1 d PD A 1
H7A H 0.4932 0.2680 0.4396 0.058 Uiso 0.72 1 calc PR A 1
C8A C 0.3529(2) 0.1118(3) 0.41959(7) 0.0554(5) Uani 0.72 1 d PD A 1
H8A H 0.2853 0.0411 0.4321 0.066 Uiso 0.72 1 calc PR A 1
C9A C 0.4987(7) 0.3195(10) 0.7049(3) 0.090(2) Uani 0.72 1 d PD A 1
H91A H 0.4737 0.3376 0.7411 0.135 Uiso 0.72 1 calc PR A 1
H92A H 0.5139 0.4335 0.6885 0.135 Uiso 0.72 1 calc PR A 1
H93A H 0.5766 0.2492 0.7036 0.135 Uiso 0.72 1 calc PR A 1
C10A C 0.3030(7) 0.1198(11) 0.7074(3) 0.099(2) Uani 0.72 1 d PD A 1
H101 H 0.3066 0.1549 0.7439 0.149 Uiso 0.72 1 calc PR A 1
H102 H 0.3245 -0.0050 0.7044 0.149 Uiso 0.72 1 calc PR A 1
H103 H 0.2172 0.1396 0.6940 0.149 Uiso 0.72 1 calc PR A 1
N1B N 0.3975(13) 0.163(2) 0.3678(4) 0.085(4) Uiso 0.28 1 d PD B 2
N2B N 0.3991(16) 0.222(2) 0.6787(4) 0.045(4) Uiso 0.28 1 d PD B 2
O1B O 0.4866(18) 0.232(3) 0.3431(9) 0.089(3) Uiso 0.28 1 d PD B 2
O2B O 0.3139(12) 0.0549(17) 0.3541(5) 0.122(5) Uiso 0.28 1 d PD B 2
C1B C 0.3786(5) 0.1619(7) 0.51707(15) 0.0398(15) Uiso 0.28 1 d PGD B 2
C2B C 0.4749(6) 0.2728(10) 0.5372(2) 0.056(3) Uiso 0.28 1 d PG B 2
H2B H 0.5320 0.3306 0.5144 0.067 Uiso 0.28 1 calc PR B 2
C3B C 0.4860(8) 0.2974(13) 0.5915(3) 0.073(6) Uiso 0.28 1 d PG B 2
H3B H 0.5504 0.3716 0.6050 0.088 Uiso 0.28 1 calc PR B 2
C4B C 0.4007(9) 0.2111(14) 0.62552(17) 0.031(3) Uiso 0.28 1 d PGD B 2
C5B C 0.3044(7) 0.1002(10) 0.6054(2) 0.047(2) Uiso 0.28 1 d PG B 2
H5B H 0.2474 0.0424 0.6281 0.057 Uiso 0.28 1 calc PR B 2
C6B C 0.2934(5) 0.0756(7) 0.5511(2) 0.052(2) Uiso 0.28 1 d PG B 2
H6B H 0.2289 0.0014 0.5376 0.063 Uiso 0.28 1 calc PR B 2
C7B C 0.3617(6) 0.1339(8) 0.4613(2) 0.0600(13) Uiso 0.28 1 d PD B 2
H7B H 0.2949 0.0572 0.4514 0.072 Uiso 0.28 1 calc PR B 2
C8B C 0.4297(7) 0.2040(9) 0.4227(3) 0.0681(16) Uiso 0.28 1 d PD B 2
H8B H 0.4986 0.2801 0.4303 0.082 Uiso 0.28 1 calc PR B 2
C9B C 0.4916(12) 0.3242(14) 0.7092(6) 0.048(2) Uiso 0.28 1 d PD B 2
H91B H 0.5777 0.2984 0.6970 0.073 Uiso 0.28 1 calc PR B 2
H92B H 0.4842 0.2923 0.7458 0.073 Uiso 0.28 1 calc PR B 2
H93B H 0.4742 0.4498 0.7051 0.073 Uiso 0.28 1 calc PR B 2
C10B C 0.3059(11) 0.1241(16) 0.7090(5) 0.051(3) Uiso 0.28 1 d PD B 2
H104 H 0.2201 0.1577 0.6982 0.077 Uiso 0.28 1 calc PR B 2
H105 H 0.3172 0.1509 0.7458 0.077 Uiso 0.28 1 calc PR B 2
H106 H 0.3181 -0.0020 0.7034 0.077 Uiso 0.28 1 calc PR B 2

loop_
_atom_site_aniso_label
_atom_site_aniso_U_11
_atom_site_aniso_U_22
_atom_site_aniso_U_33
_atom_site_aniso_U_23
_atom_site_aniso_U_13
_atom_site_aniso_U_12
N1A 0.088(3) 0.079(2) 0.0420(12) -0.0054(12) -0.0054(13) 0.034(2)
N2A 0.066(3) 0.077(3) 0.050(2) 0.0040(10) 0.0066(10) -0.0060(11)
O1A 0.119(5) 0.126(3) 0.0680(17) 0.0056(16) 0.002(3) -0.003(3)
O2A 0.1023(17) 0.146(2) 0.0729(15) -0.0346(16) -0.0297(13) 0.0235(15)
C1A 0.0392(9) 0.0406(9) 0.0486(10) 0.0023(8) -0.0017(8) 0.0023(8)
C2A 0.0478(12) 0.0510(12) 0.0475(13) 0.0006(9) -0.0022(9) -0.0059(11)
C3A 0.0444(13) 0.0487(16) 0.0427(14) -0.0012(7) -0.0027(7) -0.0070(8)
C4A 0.051(2) 0.049(2) 0.058(2) 0.0016(9) -0.0021(9) 0.0064(9)
C5A 0.0443(11) 0.0526(13) 0.0548(15) 0.0018(12) 0.0013(11) -0.0062(9)
C6A 0.0396(9) 0.0454(10) 0.0569(11) -0.0024(10) -0.0080(10) -0.0044(9)
C7A 0.0519(11) 0.0469(10) 0.0465(11) 0.0009(8) -0.0024(8) 0.0101(9)
C8A 0.0537(11) 0.0684(13) 0.0440(10) -0.0057(9) -0.0067(8) 0.0151(10)
C9A 0.101(3) 0.124(4) 0.0452(19) -0.0133(16) -0.0093(17) -0.0098(19)
C10A 0.101(3) 0.109(3) 0.088(3) 0.033(2) 0.0363(19) -0.0037(18)

loop_
_atom_type_symbol
_atom_type_description
_atom_type_scat_dispersion_real
_atom_type_scat_dispersion_imag
_atom_type_scat_source
C C 0.0033 0.0016 'International Tables Vol C Tables 4.2.6.8 and 6.1.1.4'
H H 0.0000 0.0000 'International Tables Vol C Tables 4.2.6.8 and 6.1.1.4'
N N 0.0061 0.0033 'International Tables Vol C Tables 4.2.6.8 and 6.1.1.4'
O O 0.0106 0.0060 'International Tables Vol C Tables 4.2.6.8 and 6.1.1.4'

loop_
_geom_angle_atom_site_label_1
_geom_angle_atom_site_label_2
_geom_angle_atom_site_label_3
_geom_angle
_geom_angle_site_symmetry_1
_geom_angle_site_symmetry_3
_geom_angle_publ_flag
O2A N1A O1A 120.1(5) . . ?
O2A N1A C8A 117.8(4) . . ?
O1A N1A C8A 122.2(5) . . ?
C4A N2A C9A 119.4(5) . . ?
C4A N2A C10A 120.6(6) . . ?
C9A N2A C10A 118.9(5) . . ?
C2A C1A C6A 115.73(17) . . ?
C2A C1A C7A 121.1(2) . . ?
C6A C1A C7A 123.2(2) . . ?
C3A C2A C1A 122.8(3) . . ?
C2A C3A C4A 121.9(3) . . ?
N2A C4A C3A 119.8(4) . . ?
N2A C4A C5A 124.7(4) . . ?
C3A C4A C5A 115.5(3) . . ?
C6A C5A C4A 121.8(2) . . ?
C5A C6A C1A 122.30(18) . . ?
C8A C7A C1A 128.2(2) . . ?
C7A C8A N1A 122.0(3) . . ?
O1B N1B O2B 131.0(16) . . ?
O1B N1B C8B 103.2(15) . . ?
O2B N1B C8B 124.3(12) . . ?
C4B N2B C10B 120.9(11) . . ?
C4B N2B C9B 123.9(11) . . ?
C10B N2B C9B 115.2(9) . . ?
C2B C1B C6B 120.0 . . ?
C2B C1B C7B 122.3(5) . . ?
C6B C1B C7B 117.7(5) . . ?
C1B C2B C3B 120.0 . . ?
C4B C3B C2B 120.0 . . ?
N2B C4B C3B 126.8(7) . . ?
N2B C4B C5B 113.2(7) . . ?
C3B C4B C5B 120.0 . . ?
C6B C5B C4B 120.0 . . ?
C5B C6B C1B 120.0 . . ?
C8B C7B C1B 127.5(7) . . ?
C7B C8B N1B 120.2(8) . . ?

loop_
_geom_bond_atom_site_label_1
_geom_bond_atom_site_label_2
_geom_bond_distance
_geom_bond_site_symmetry_2
_geom_bond_publ_flag
N1A O2A 1.216(5) . ?
N1A O1A 1.218(6) . ?
N1A C8A 1.428(3) . ?
N2A C4A 1.370(5) . ?
N2A C9A 1.454(5) . ?
N2A C10A 1.460(5) . ?
C1A C2A 1.392(4) . ?
C1A C6A 1.403(3) . ?
C1A C7A 1.433(3) . ?
C2A C3A 1.367(3) . ?
C3A C4A 1.403(4) . ?
C4A C5A 1.419(3) . ?
C5A C6A 1.364(4) . ?
C7A C8A 1.328(3) . ?
N1B O1B 1.225(9) . ?
N1B O2B 1.231(9) . ?
N1B C8B 1.461(8) . ?
N2B C4B 1.349(9) . ?
N2B C10B 1.431(9) . ?
N2B C9B 1.445(9) . ?
C1B C2B 1.3900 . ?
C1B C6B 1.3900 . ?
C1B C7B 1.439(6) . ?
C2B C3B 1.3900 . ?
C3B C4B 1.3900 . ?
C4B C5B 1.3900 . ?
C5B C6B 1.3900 . ?
C7B C8B 1.311(7) . ?

loop_
_geom_torsion_atom_site_label_1
_geom_torsion_atom_site_label_2
_geom_torsion_atom_site_label_3
_geom_torsion_atom_site_label_4
_geom_torsion
_geom_torsion_site_symmetry_1
_geom_torsion_site_symmetry_2
_geom_torsion_site_symmetry_3
_geom_torsion_site_symmetry_4
_geom_torsion_publ_flag
C6A C1A C2A C3A -1.2(3) . . . . ?
C7A C1A C2A C3A 179.3(2) . . . . ?
C1A C2A C3A C4A -0.6(3) . . . . ?
C9A N2A C4A C3A -8.1(11) . . . . ?
C10A N2A C4A C3A -175.8(6) . . . . ?
C9A N2A C4A C5A 172.0(6) . . . . ?
C10A N2A C4A C5A 4.4(11) . . . . ?
C2A C3A C4A N2A -177.9(6) . . . . ?
C2A C3A C4A C5A 2.0(4) . . . . ?
N2A C4A C5A C6A 178.2(6) . . . . ?
C3A C4A C5A C6A -1.6(4) . . . . ?
C4A C5A C6A C1A -0.1(3) . . . . ?
C2A C1A C6A C5A 1.6(3) . . . . ?
C7A C1A C6A C5A -178.9(2) . . . . ?
C2A C1A C7A C8A -179.7(2) . . . . ?
C6A C1A C7A C8A 0.8(3) . . . . ?
C1A C7A C8A N1A -179.9(2) . . . . ?
O2A N1A C8A C7A 179.2(3) . . . . ?
O1A N1A C8A C7A -2.1(7) . . . . ?
C6B C1B C2B C3B 0.0 . . . . ?
C7B C1B C2B C3B 179.1(6) . . . . ?
C1B C2B C3B C4B 0.0 . . . . ?
C10B N2B C4B C3B -179.5(10) . . . . ?
C9B N2B C4B C3B -2(2) . . . . ?
C10B N2B C4B C5B 1(2) . . . . ?
C9B N2B C4B C5B 178.0(13) . . . . ?
C2B C3B C4B N2B -179.8(14) . . . . ?
C2B C3B C4B C5B 0.0 . . . . ?
N2B C4B C5B C6B 179.8(12) . . . . ?
C3B C4B C5B C6B 0.0 . . . . ?
C4B C5B C6B C1B 0.0 . . . . ?
C2B C1B C6B C5B 0.0 . . . . ?
C7B C1B C6B C5B -179.1(6) . . . . ?
C2B C1B C7B C8B -0.2(9) . . . . ?
C6B C1B C7B C8B 178.9(6) . . . . ?
C1B C7B C8B N1B -178.9(9) . . . . ?
O1B N1B C8B C7B -172.8(14) . . . . ?
O2B N1B C8B C7B -5(2) . . . . ?
